data_1509471
loop_
_publ_author_name
'Skelton, B.W.'
'White, A.H.'

_publ_section_title
;
 Crystal structure of sodium O,O-nitritonitroargentate(I)
;
_journal_name_full 'Australian Journal of Chemistry'
_journal_page_first 297
_journal_page_last 300
_journal_paper_doi 10.1071/CH9790297
_journal_volume 32
_journal_year 1979
_chemical_formula_sum 'Ag N2 Na O4'
_chemical_name_systematic 'Na Ag (N O2)2'
_space_group_IT_number 43
_symmetry_space_group_name_Hall 'F -2d -2d'
_symmetry_space_group_name_H-M 'F d 2 d'
_cell_angle_alpha 90
_cell_angle_beta 90
_cell_angle_gamma 90
_cell_formula_units_Z 8
_cell_length_a 7.913
_cell_length_b 10.721
_cell_length_c 10.857
_cell_volume 921.057
_citation_journal_id_ASTM AJCHAS
_cod_data_source_file silver1-2_439.cif
_cod_data_source_block Ag1N2Na1O4
_cod_original_cell_volume 921.0566
_cod_original_sg_symbol_Hall 'F 2 -2d (y,z,x)'
_cod_original_formula_sum 'Ag1 N2 Na1 O4'
_cod_database_code 1509471

loop_
_symmetry_equiv_pos_as_xyz
x,y,z
-x,y,-z
x+1/4,y+1/4,-z+1/4
-x+3/4,y+1/4,z+3/4
x+1/2,y+1/2,z
-x+1/2,y+1/2,-z
x+3/4,y+3/4,-z+1/4
-x+5/4,y+3/4,z+3/4
x,y+1/2,z+1/2
-x,y+1/2,-z+1/2
x+1/4,y+3/4,-z+3/4
-x+3/4,y+3/4,z+5/4
x+1/2,y,z+1/2
-x+1/2,y,-z+1/2
x+3/4,y+1/4,-z+3/4
-x+5/4,y+1/4,z+5/4

loop_
_atom_site_label
_atom_site_type_symbol
_atom_site_fract_x
_atom_site_fract_y
_atom_site_fract_z
_atom_site_occupancy
_atom_site_U_iso_or_equiv
Na1 Na+1 0.5 0.004 0 1 0.0
O2 O-2 -0.041 0.2044 0.09 1 0.0
Ag1 Ag+1 0 0 0 1 0.0
O1 O-2 0.044 -0.264 0.0931 1 0.0
N2 N+3 0 0.2701 0 1 0.0
N1 N+3 0 -0.21 0 1 0.0
